data_7058026
loop_
_publ_author_name
'Zhu, Rong-Rong'
'Wang, Tao'
'Wang, Da-Wei'
'Yan, Tong'
'Wang, Quan'
'Li, Hang-Xing'
'Xue, Zhe'
'Zhou, Jie'
'Du, Lin'
'Zhao, Qi-Hua'

_publ_section_title
;
 Zinc-based CPs for effective detection of Fe3+ and Cr2O72&#x2212; ions
;
_journal_issue 3
_journal_name_full 'New Journal of Chemistry'
_journal_page_first 1494
_journal_paper_doi 10.1039/C8NJ05508D
_journal_volume 43
_journal_year 2019
_chemical_formula_moiety 'C25 H26 N2 O5 Zn'
_chemical_formula_sum 'C25 H26 N2 O5 Zn'
_chemical_formula_weight 499.85
_space_group_crystal_system monoclinic
_space_group_IT_number 14
_space_group_name_Hall '-P 2yn'
_space_group_name_H-M_alt 'P 1 21/n 1'
_symmetry_space_group_name_Hall '-P 2yn'
_symmetry_space_group_name_H-M 'P 1 21/n 1'
_atom_sites_solution_hydrogens geom
_audit_creation_method SHELXL-2014
_audit_update_record
;
2017-10-09 deposited with the CCDC.
2018-12-06 downloaded from the CCDC.
;
_cell_angle_alpha 90
_cell_angle_beta 98.6690(10)
_cell_angle_gamma 90
_cell_formula_units_Z 4
_cell_length_a 7.3754(8)
_cell_length_b 19.291(2)
_cell_length_c 18.0017(19)
_cell_measurement_reflns_used 3201
_cell_measurement_temperature 293(2)
_cell_measurement_theta_max 22.97
_cell_measurement_theta_min 2.29
_cell_volume 2532.0(5)
_computing_cell_refinement 'Bruker SMART'
_computing_data_collection 'Bruker SMART'
_computing_data_reduction 'Bruker SAINT'
_computing_structure_refinement 'SHELXL-2014 (Sheldrick, 2014)'
_computing_structure_solution 'SHELXL-2014 (Sheldrick, 2014)'
_diffrn_ambient_temperature 293(2)
_diffrn_measured_fraction_theta_full 0.968
_diffrn_measured_fraction_theta_max 0.992
_diffrn_measurement_device_type 'CCD area detector'
_diffrn_measurement_method 'phi and omega scans'
_diffrn_radiation_type MoK\a
_diffrn_radiation_wavelength 0.71073
_diffrn_reflns_av_R_equivalents 0.0384
_diffrn_reflns_av_unetI/netI 0.0455
_diffrn_reflns_Laue_measured_fraction_full 0.968
_diffrn_reflns_Laue_measured_fraction_max 0.992
_diffrn_reflns_limit_h_max 8
_diffrn_reflns_limit_h_min -8
_diffrn_reflns_limit_k_max 22
_diffrn_reflns_limit_k_min -22
_diffrn_reflns_limit_l_max 18
_diffrn_reflns_limit_l_min -21
_diffrn_reflns_number 13994
_diffrn_reflns_point_group_measured_fraction_full 0.968
_diffrn_reflns_point_group_measured_fraction_max 0.992
_diffrn_reflns_theta_full 25.242
_diffrn_reflns_theta_max 25.000
_diffrn_reflns_theta_min 2.402
_diffrn_source 'sealed tube'
_exptl_absorpt_coefficient_mu 1.006
_exptl_crystal_colour colourless
_exptl_crystal_density_diffrn 1.311
_exptl_crystal_description block
_exptl_crystal_F_000 1040
_exptl_crystal_size_max 0.200
_exptl_crystal_size_mid 0.180
_exptl_crystal_size_min 0.160
_refine_diff_density_max 0.281
_refine_diff_density_min -0.268
_refine_diff_density_rms 0.051
_refine_ls_extinction_method none
_refine_ls_goodness_of_fit_ref 1.033
_refine_ls_hydrogen_treatment constr
_refine_ls_matrix_type full
_refine_ls_number_parameters 300
_refine_ls_number_reflns 4424
_refine_ls_number_restraints 0
_refine_ls_restrained_S_all 1.033
_refine_ls_R_factor_all 0.0542
_refine_ls_R_factor_gt 0.0359
_refine_ls_shift/su_max 0.001
_refine_ls_shift/su_mean 0.000
_refine_ls_structure_factor_coef Fsqd
_refine_ls_weighting_details 'w=1/[\s^2^(Fo^2^)+(0.0424P)^2^] where P=(Fo^2^+2Fc^2^)/3'
_refine_ls_weighting_scheme calc
_refine_ls_wR_factor_gt 0.0811
_refine_ls_wR_factor_ref 0.0883
_reflns_Friedel_coverage 0.000
_reflns_number_gt 3274
_reflns_number_total 4461
_reflns_threshold_expression 'I > 2\s(I)'
_cod_data_source_file c8nj05508d2.cif
_cod_data_source_block 4
_cod_depositor_comments 'Adding full bibliography for 7058023--7058026.cif.'
_cod_original_cell_volume 2531.9(5)
_cod_database_code 7058026
_shelx_space_group_comment
;
The symmetry employed for this shelxl refinement is uniquely defined
by the following loop, which should always be used as a source of
symmetry information in preference to the above space-group names.
They are only intended as comments.
;
_shelx_estimated_absorpt_t_min 0.824
_shelx_estimated_absorpt_t_max 0.856
_shelxl_version_number 2014-3

loop_
_space_group_symop_operation_xyz
'x, y, z'
'-x+1/2, y+1/2, -z+1/2'
'-x, -y, -z'
'x-1/2, -y-1/2, z-1/2'

loop_
_atom_site_label
_atom_site_type_symbol
_atom_site_fract_x
_atom_site_fract_y
_atom_site_fract_z
_atom_site_U_iso_or_equiv
_atom_site_adp_type
_atom_site_occupancy
_atom_site_site_symmetry_order
_atom_site_calc_flag
_atom_site_refinement_flags_posn
_atom_site_refinement_flags_adp
Zn1 Zn 0.72459(4) 0.21234(2) 0.84210(2) 0.03613(12) Uani 1 1 d . .
O3 O 1.0494(2) 0.29299(9) 1.24940(10) 0.0423(4) Uani 1 1 d . .
O4 O 0.8652(2) 0.35874(10) 1.30631(9) 0.0470(5) Uani 1 1 d . .
N1 N 0.9257(3) 0.26549(10) 0.79725(12) 0.0374(5) Uani 1 1 d . .
O2 O 0.9032(3) 0.24333(11) 0.97694(10) 0.0587(6) Uani 1 1 d . .
O1 O 0.6248(3) 0.26613(10) 0.91900(11) 0.0583(6) Uani 1 1 d . .
C5 C 1.0891(4) 0.28424(13) 0.83668(15) 0.0404(6) Uani 1 1 d . .
H5 H 1.1126 0.2735 0.8876 0.049 Uiso 1 1 calc R U
N2 N 1.6832(3) 0.61392(10) 0.63232(11) 0.0366(5) Uani 1 1 d . .
C15 C 0.8267(4) 0.30451(12) 1.11120(14) 0.0388(6) Uani 1 1 d . .
H15 H 0.9361 0.2800 1.1135 0.047 Uiso 1 1 calc R U
C1 C 0.8975(4) 0.28300(13) 0.72385(16) 0.0426(7) Uani 1 1 d . .
H1 H 0.7865 0.2709 0.6951 0.051 Uiso 1 1 calc R U
C11 C 1.5474(4) 0.47933(13) 0.60017(14) 0.0376(6) Uani 1 1 d . .
C21 C 0.9051(4) 0.32987(13) 1.24958(14) 0.0356(6) Uani 1 1 d . .
C7 C 1.3060(4) 0.38386(13) 0.61179(15) 0.0461(7) Uani 1 1 d . .
H7A H 1.2104 0.4183 0.5998 0.055 Uiso 1 1 calc R U
H7B H 1.2622 0.3408 0.5877 0.055 Uiso 1 1 calc R U
C16 C 0.7826(4) 0.33708(13) 1.17553(13) 0.0357(6) Uani 1 1 d . .
C20 C 0.7520(5) 0.27013(14) 0.97561(16) 0.0470(8) Uani 1 1 d . .
C13 C 1.5099(4) 0.59797(13) 0.63530(14) 0.0404(6) Uani 1 1 d . .
H13 H 1.4325 0.6326 0.6482 0.049 Uiso 1 1 calc R U
C4 C 1.2211(4) 0.31819(14) 0.80517(14) 0.0414(6) Uani 1 1 d . .
H4 H 1.3320 0.3292 0.8347 0.050 Uiso 1 1 calc R U
C3 C 1.1926(3) 0.33640(12) 0.73046(14) 0.0359(6) Uani 1 1 d . .
C2 C 1.0248(4) 0.31774(14) 0.68958(15) 0.0427(7) Uani 1 1 d . .
H2 H 0.9985 0.3288 0.6388 0.051 Uiso 1 1 calc R U
C8 C 1.4759(4) 0.40727(13) 0.58021(15) 0.0471(7) Uani 1 1 d . .
H8A H 1.5737 0.3746 0.5968 0.057 Uiso 1 1 calc R U
H8B H 1.4497 0.4041 0.5259 0.057 Uiso 1 1 calc R U
C12 C 1.4386(4) 0.53266(13) 0.62027(15) 0.0446(7) Uani 1 1 d . .
H12 H 1.3159 0.5242 0.6236 0.054 Uiso 1 1 calc R U
C19 C 0.5492(4) 0.34671(15) 1.03988(15) 0.0530(8) Uani 1 1 d . .
H19 H 0.4706 0.3501 0.9945 0.064 Uiso 1 1 calc R U
O5 O 0.3439(3) 0.41711(12) 1.09255(11) 0.0748(7) Uani 1 1 d . .
C17 C 0.6218(4) 0.37555(13) 1.17097(15) 0.0435(7) Uani 1 1 d . .
H17 H 0.5928 0.3980 1.2134 0.052 Uiso 1 1 calc R U
C14 C 0.7069(4) 0.30874(13) 1.04381(14) 0.0415(7) Uani 1 1 d . .
C18 C 0.5051(4) 0.38051(15) 1.10341(16) 0.0514(8) Uani 1 1 d . .
C6 C 1.3409(4) 0.37308(15) 0.69634(15) 0.0493(7) Uani 1 1 d . .
H6A H 1.4537 0.3469 0.7087 0.059 Uiso 1 1 calc R U
H6B H 1.3609 0.4181 0.7201 0.059 Uiso 1 1 calc R U
C10 C 1.7256(4) 0.49663(13) 0.59590(17) 0.0498(7) Uani 1 1 d . .
H10 H 1.8046 0.4632 0.5818 0.060 Uiso 1 1 calc R U
C9 C 1.7897(4) 0.56276(14) 0.61210(17) 0.0506(8) Uani 1 1 d . .
H9 H 1.9118 0.5725 0.6089 0.061 Uiso 1 1 calc R U
C22 C 0.2839(5) 0.44875(19) 1.15576(18) 0.0685(10) Uani 1 1 d . .
H22A H 0.3789 0.4790 1.1809 0.082 Uiso 1 1 calc R U
H22B H 0.2579 0.4136 1.1912 0.082 Uiso 1 1 calc R U
C23 C 0.1128(5) 0.49008(17) 1.12876(19) 0.0700(10) Uani 1 1 d . .
H23 H 0.0251 0.4594 1.0985 0.084 Uiso 1 1 calc R U
C25 C 0.0266(6) 0.51466(19) 1.1958(2) 0.0973(14) Uani 1 1 d . .
H25A H 0.0103 0.4758 1.2276 0.146 Uiso 1 1 calc R U
H25B H -0.0904 0.5354 1.1784 0.146 Uiso 1 1 calc R U
H25C H 0.1054 0.5482 1.2238 0.146 Uiso 1 1 calc R U
C24 C 0.1556(7) 0.5493(2) 1.0795(3) 0.1201(17) Uani 1 1 d . .
H24A H 0.2344 0.5819 1.1090 0.180 Uiso 1 1 calc R U
H24B H 0.0437 0.5719 1.0584 0.180 Uiso 1 1 calc R U
H24C H 0.2161 0.5318 1.0397 0.180 Uiso 1 1 calc R U

loop_
_atom_site_aniso_label
_atom_site_aniso_U_11
_atom_site_aniso_U_22
_atom_site_aniso_U_33
_atom_site_aniso_U_23
_atom_site_aniso_U_13
_atom_site_aniso_U_12
Zn1 0.0442(2) 0.03460(17) 0.02914(18) 0.00326(13) 0.00419(14) 0.00209(14)
O3 0.0421(11) 0.0512(11) 0.0324(10) -0.0055(8) 0.0020(9) 0.0090(9)
O4 0.0433(11) 0.0661(12) 0.0307(10) -0.0137(9) 0.0023(9) 0.0023(10)
N1 0.0456(14) 0.0346(11) 0.0317(13) 0.0033(9) 0.0044(11) 0.0027(10)
O2 0.0834(17) 0.0581(13) 0.0364(12) -0.0066(10) 0.0153(12) 0.0066(12)
O1 0.0789(16) 0.0656(13) 0.0277(11) -0.0111(9) -0.0011(11) 0.0107(11)
C5 0.0420(16) 0.0460(15) 0.0311(14) 0.0054(12) -0.0013(13) 0.0001(14)
N2 0.0435(14) 0.0356(11) 0.0302(12) -0.0053(9) 0.0044(10) -0.0019(10)
C15 0.0501(17) 0.0355(14) 0.0313(15) 0.0005(11) 0.0080(13) 0.0010(12)
C1 0.0400(16) 0.0461(15) 0.0396(16) 0.0047(13) -0.0012(13) -0.0065(13)
C11 0.0497(17) 0.0368(14) 0.0267(14) 0.0015(11) 0.0072(13) -0.0052(13)
C21 0.0370(16) 0.0373(14) 0.0324(15) -0.0014(12) 0.0056(12) -0.0053(12)
C7 0.0589(19) 0.0384(14) 0.0416(17) -0.0034(12) 0.0092(15) -0.0138(14)
C16 0.0431(16) 0.0371(14) 0.0255(14) -0.0021(11) 0.0001(12) -0.0027(12)
C20 0.075(2) 0.0369(15) 0.0294(17) 0.0013(12) 0.0105(16) -0.0028(15)
C13 0.0435(17) 0.0375(14) 0.0434(16) -0.0006(12) 0.0166(14) 0.0026(13)
C4 0.0389(16) 0.0470(15) 0.0359(16) -0.0031(13) -0.0026(13) -0.0039(13)
C3 0.0400(16) 0.0316(13) 0.0361(15) -0.0016(11) 0.0059(13) 0.0002(12)
C2 0.0459(17) 0.0480(15) 0.0327(15) 0.0068(12) 0.0015(13) -0.0020(14)
C8 0.065(2) 0.0377(15) 0.0418(17) -0.0044(12) 0.0190(15) -0.0084(14)
C12 0.0424(17) 0.0401(15) 0.0556(19) -0.0034(13) 0.0211(15) -0.0060(13)
C19 0.067(2) 0.0586(18) 0.0281(15) -0.0042(13) -0.0100(14) 0.0081(17)
O5 0.0704(15) 0.1063(18) 0.0447(13) -0.0080(12) -0.0015(12) 0.0420(14)
C17 0.0475(17) 0.0503(16) 0.0317(15) -0.0059(12) 0.0024(13) 0.0062(14)
C14 0.0590(19) 0.0375(14) 0.0276(15) -0.0021(11) 0.0051(14) 0.0011(14)
C18 0.0532(19) 0.0604(19) 0.0381(17) -0.0027(14) -0.0016(15) 0.0134(16)
C6 0.0494(18) 0.0558(17) 0.0428(17) 0.0035(13) 0.0068(15) -0.0099(14)
C10 0.0437(17) 0.0381(15) 0.066(2) -0.0122(14) 0.0049(15) 0.0031(14)
C9 0.0406(17) 0.0432(16) 0.067(2) -0.0117(14) 0.0066(15) -0.0034(14)
C22 0.072(2) 0.080(2) 0.052(2) 0.0002(17) 0.0054(18) 0.0231(19)
C23 0.078(2) 0.064(2) 0.066(2) 0.0029(17) 0.004(2) 0.0244(19)
C25 0.117(3) 0.078(3) 0.104(3) 0.005(2) 0.040(3) 0.036(2)
C24 0.159(5) 0.094(3) 0.113(4) 0.042(3) 0.038(4) 0.030(3)

loop_
_atom_type_symbol
_atom_type_description
_atom_type_scat_dispersion_real
_atom_type_scat_dispersion_imag
_atom_type_scat_source
C C 0.0033 0.0016 'International Tables Vol C Tables 4.2.6.8 and 6.1.1.4'
H H 0.0000 0.0000 'International Tables Vol C Tables 4.2.6.8 and 6.1.1.4'
N N 0.0061 0.0033 'International Tables Vol C Tables 4.2.6.8 and 6.1.1.4'
O O 0.0106 0.0060 'International Tables Vol C Tables 4.2.6.8 and 6.1.1.4'
Zn Zn 0.2839 1.4301 'International Tables Vol C Tables 4.2.6.8 and 6.1.1.4'

loop_
_geom_angle_atom_site_label_1
_geom_angle_atom_site_label_2
_geom_angle_atom_site_label_3
_geom_angle
_geom_angle_site_symmetry_1
_geom_angle_site_symmetry_3
O3 Zn1 O1 111.15(8) 4_565 .
O3 Zn1 N2 107.34(8) 4_565 2_746
O1 Zn1 N2 118.68(8) . 2_746
O3 Zn1 N1 96.53(8) 4_565 .
O1 Zn1 N1 112.43(9) . .
N2 Zn1 N1 108.35(8) 2_746 .
C21 O3 Zn1 118.03(15) . 4_666
C1 N1 C5 116.2(2) . .
C1 N1 Zn1 119.56(18) . .
C5 N1 Zn1 124.28(17) . .
C20 O1 Zn1 106.62(19) . .
N1 C5 C4 123.0(2) . .
N1 C5 H5 118.5 . .
C4 C5 H5 118.5 . .
C13 N2 C9 116.6(2) . .
C13 N2 Zn1 119.79(17) . 2_756
C9 N2 Zn1 123.64(18) . 2_756
C14 C15 C16 119.9(3) . .
C14 C15 H15 120.0 . .
C16 C15 H15 120.0 . .
N1 C1 C2 123.2(3) . .
N1 C1 H1 118.4 . .
C2 C1 H1 118.4 . .
C10 C11 C12 115.6(2) . .
C10 C11 C8 121.0(2) . .
C12 C11 C8 123.4(2) . .
O4 C21 O3 123.6(2) . .
O4 C21 C16 120.4(2) . .
O3 C21 C16 116.0(2) . .
C6 C7 C8 113.0(2) . .
C6 C7 H7A 109.0 . .
C8 C7 H7A 109.0 . .
C6 C7 H7B 109.0 . .
C8 C7 H7B 109.0 . .
H7A C7 H7B 107.8 . .
C17 C16 C15 119.6(2) . .
C17 C16 C21 119.7(2) . .
C15 C16 C21 120.7(2) . .
O2 C20 O1 123.1(3) . .
O2 C20 C14 120.1(3) . .
O1 C20 C14 116.8(3) . .
N2 C13 C12 123.2(2) . .
N2 C13 H13 118.4 . .
C12 C13 H13 118.4 . .
C5 C4 C3 121.0(3) . .
C5 C4 H4 119.5 . .
C3 C4 H4 119.5 . .
C4 C3 C2 116.4(2) . .
C4 C3 C6 120.3(2) . .
C2 C3 C6 123.3(2) . .
C1 C2 C3 120.2(2) . .
C1 C2 H2 119.9 . .
C3 C2 H2 119.9 . .
C11 C8 C7 117.5(2) . .
C11 C8 H8A 107.9 . .
C7 C8 H8A 107.9 . .
C11 C8 H8B 107.9 . .
C7 C8 H8B 107.9 . .
H8A C8 H8B 107.2 . .
C13 C12 C11 120.8(2) . .
C13 C12 H12 119.6 . .
C11 C12 H12 119.6 . .
C14 C19 C18 120.6(3) . .
C14 C19 H19 119.7 . .
C18 C19 H19 119.7 . .
C18 O5 C22 118.4(2) . .
C18 C17 C16 120.1(2) . .
C18 C17 H17 120.0 . .
C16 C17 H17 120.0 . .
C19 C14 C15 120.0(2) . .
C19 C14 C20 120.7(3) . .
C15 C14 C20 119.3(3) . .
O5 C18 C17 124.9(2) . .
O5 C18 C19 115.3(3) . .
C17 C18 C19 119.8(3) . .
C3 C6 C7 116.6(2) . .
C3 C6 H6A 108.1 . .
C7 C6 H6A 108.1 . .
C3 C6 H6B 108.1 . .
C7 C6 H6B 108.1 . .
H6A C6 H6B 107.3 . .
C11 C10 C9 121.1(3) . .
C11 C10 H10 119.5 . .
C9 C10 H10 119.5 . .
N2 C9 C10 122.8(3) . .
N2 C9 H9 118.6 . .
C10 C9 H9 118.6 . .
O5 C22 C23 108.4(3) . .
O5 C22 H22A 110.0 . .
C23 C22 H22A 110.0 . .
O5 C22 H22B 110.0 . .
C23 C22 H22B 110.0 . .
H22A C22 H22B 108.4 . .
C24 C23 C22 110.5(3) . .
C24 C23 C25 112.3(3) . .
C22 C23 C25 109.7(3) . .
C24 C23 H23 108.0 . .
C22 C23 H23 108.0 . .
C25 C23 H23 108.0 . .
C23 C25 H25A 109.5 . .
C23 C25 H25B 109.5 . .
H25A C25 H25B 109.5 . .
C23 C25 H25C 109.5 . .
H25A C25 H25C 109.5 . .
H25B C25 H25C 109.5 . .
C23 C24 H24A 109.5 . .
C23 C24 H24B 109.5 . .
H24A C24 H24B 109.5 . .
C23 C24 H24C 109.5 . .
H24A C24 H24C 109.5 . .
H24B C24 H24C 109.5 . .

loop_
_geom_bond_atom_site_label_1
_geom_bond_atom_site_label_2
_geom_bond_distance
_geom_bond_site_symmetry_2
Zn1 O3 1.9531(19) 4_565
Zn1 O1 1.9602(18) .
Zn1 N2 2.045(2) 2_746
Zn1 N1 2.065(2) .
O3 C21 1.281(3) .
O3 Zn1 1.9531(18) 4_666
O4 C21 1.237(3) .
N1 C1 1.349(3) .
N1 C5 1.352(3) .
O2 C20 1.226(3) .
O1 C20 1.279(4) .
C5 C4 1.366(4) .
C5 H5 0.9300 .
N2 C13 1.324(3) .
N2 C9 1.345(3) .
N2 Zn1 2.046(2) 2_756
C15 C14 1.392(4) .
C15 C16 1.398(3) .
C15 H15 0.9300 .
C1 C2 1.373(4) .
C1 H1 0.9300 .
C11 C10 1.370(4) .
C11 C12 1.386(3) .
C11 C8 1.511(3) .
C21 C16 1.500(3) .
C7 C6 1.519(4) .
C7 C8 1.521(3) .
C7 H7A 0.9700 .
C7 H7B 0.9700 .
C16 C17 1.391(3) .
C20 C14 1.515(4) .
C13 C12 1.376(3) .
C13 H13 0.9300 .
C4 C3 1.375(3) .
C4 H4 0.9300 .
C3 C2 1.388(4) .
C3 C6 1.509(3) .
C2 H2 0.9300 .
C8 H8A 0.9700 .
C8 H8B 0.9700 .
C12 H12 0.9300 .
C19 C14 1.367(4) .
C19 C18 1.397(4) .
C19 H19 0.9300 .
O5 C18 1.371(3) .
O5 C22 1.419(4) .
C17 C18 1.384(4) .
C17 H17 0.9300 .
C6 H6A 0.9700 .
C6 H6B 0.9700 .
C10 C9 1.376(3) .
C10 H10 0.9300 .
C9 H9 0.9300 .
C22 C23 1.510(4) .
C22 H22A 0.9700 .
C22 H22B 0.9700 .
C23 C24 1.509(5) .
C23 C25 1.523(5) .
C23 H23 0.9800 .
C25 H25A 0.9600 .
C25 H25B 0.9600 .
C25 H25C 0.9600 .
C24 H24A 0.9600 .
C24 H24B 0.9600 .
C24 H24C 0.9600 .
